data_7104174
loop_
_publ_author_name
'Liu, Lianzhu'
'Gao, Yingxiang'
'Che, Chao'
'Wu, Na'
'Wang, David Zhigang'
'Li, Chuang-Chuang'
'Yang, Zhen'

_publ_section_title
;
 A model study for the concise construction of the oxapentacyclic core
 of cortistatins through intramolecular Diels--Alder and oxidative
 dearomatization--cyclization reactions
;
_journal_coden_ASTM CHCOFS
_journal_issue 6
_journal_name_full
;
 Chemical Communications (Cambridge, United Kingdom)
;
_journal_page_first 662
_journal_page_last 664
_journal_paper_doi 10.1039/b817376a
_journal_volume 34
_journal_year 2009
_chemical_formula_sum 'C21 H26 O5'
_chemical_formula_weight 358.42
_space_group_IT_number 14
_symmetry_cell_setting monoclinic
_symmetry_space_group_name_Hall '-P 2yn'
_symmetry_space_group_name_H-M 'P 1 21/n 1'
_atom_sites_solution_hydrogens geom
_atom_sites_solution_primary direct
_atom_sites_solution_secondary difmap
_audit_creation_method SHELXL-97
_cell_angle_alpha 90.00
_cell_angle_beta 102.05(3)
_cell_angle_gamma 90.00
_cell_formula_units_Z 4
_cell_length_a 9.2758(19)
_cell_length_b 9.802(2)
_cell_length_c 20.869(4)
_cell_measurement_reflns_used 16217
_cell_measurement_temperature 293(2)
_cell_measurement_theta_max 27.48
_cell_measurement_theta_min 2.26
_cell_volume 1855.7(7)
_computing_cell_refinement Rapid-AUTO
_computing_data_collection 'Rapid-AUTO (Rigaku,2000)'
_computing_data_reduction 'CrystalStructure (Rigaku/MSC,2000)'
_computing_molecular_graphics 'Siemens SHELXTL V4.2,(Sheldrick,1990)'
_computing_publication_material SHELXL-97,(Sheldrick,1997)
_computing_structure_refinement SHELXL-97,(Sheldrick,1997)
_computing_structure_solution SHELXS-97,(Sheldrick,1997)
_diffrn_ambient_temperature 293(2)
_diffrn_detector_area_resol_mean 10.00
_diffrn_measured_fraction_theta_full 0.997
_diffrn_measured_fraction_theta_max 0.997
_diffrn_measurement_device_type 'Rigaku RAXIS RAPID IP'
_diffrn_measurement_method \W
_diffrn_radiation_monochromator graphite
_diffrn_radiation_source 'fine-focus sealed tube'
_diffrn_radiation_type MoK\a
_diffrn_radiation_wavelength 0.71073
_diffrn_reflns_av_R_equivalents 0.05105433
_diffrn_reflns_av_sigmaI/netI 0.1012
_diffrn_reflns_limit_h_max 12
_diffrn_reflns_limit_h_min -12
_diffrn_reflns_limit_k_max 12
_diffrn_reflns_limit_k_min -12
_diffrn_reflns_limit_l_max 26
_diffrn_reflns_limit_l_min -27
_diffrn_reflns_number 16217
_diffrn_reflns_theta_full 27.48
_diffrn_reflns_theta_max 27.48
_diffrn_reflns_theta_min 2.26
_diffrn_standards_decay_% 0
_diffrn_standards_interval_count 0
_diffrn_standards_interval_time 0
_diffrn_standards_number 0
_exptl_absorpt_coefficient_mu 0.091
_exptl_absorpt_correction_T_max 0.9733
_exptl_absorpt_correction_T_min 0.9477
_exptl_absorpt_correction_type empirical
_exptl_absorpt_process_details
;
HIGASHI, T. (1995). Abscor-Empirical
Absorption Correction based on Fourier
Series Approximation.
Rigaku Corporation,Tokyo,Japan.
;
_exptl_crystal_density_diffrn 1.283
_exptl_crystal_density_method 'not measured'
_exptl_crystal_F_000 768
_exptl_crystal_size_max 0.60
_exptl_crystal_size_mid 0.50
_exptl_crystal_size_min 0.30
_refine_diff_density_max 0.229
_refine_diff_density_min -0.249
_refine_diff_density_rms 0.064
_refine_ls_extinction_coef 0.0344(12)
_refine_ls_extinction_expression Fc^*^=kFc[1+0.001xFc^2^\l^3^/sin(2\q)]^-1/4^
_refine_ls_extinction_method SHELXL
_refine_ls_goodness_of_fit_ref 0.989
_refine_ls_hydrogen_treatment mixed
_refine_ls_matrix_type full
_refine_ls_number_parameters 251
_refine_ls_number_reflns 4238
_refine_ls_number_restraints 0
_refine_ls_restrained_S_all 0.989
_refine_ls_R_factor_all 0.1200
_refine_ls_R_factor_gt 0.0456
_refine_ls_shift/su_max 0.002
_refine_ls_shift/su_mean 0.000
_refine_ls_structure_factor_coef Fsqd
_refine_ls_weighting_details 'calc w=1/[\s^2^(Fo^2^)+(0.0200P)^2^+0.0000P] where P=(Fo^2^+2Fc^2^)/3'
_refine_ls_weighting_scheme calc
_refine_ls_wR_factor_gt 0.0769
_refine_ls_wR_factor_ref 0.0845
_reflns_number_gt 1808
_reflns_number_total 4238
_reflns_threshold_expression >2sigma(I)
_cod_data_source_file b817376a.txt
_cod_data_source_block lcc2a
_cod_depositor_comments
;
The following automatic conversions were performed:
'_exptl_absorpt_correction_type' value 'Empirical' changed to 'empirical'
according to '/home/saulius/struct/CIF-dictionaries/cif_core.dic'
dictionary named 'cif_core.dic' version 2.4.1 from 2010-06-29.

Automatic conversion script
Id: cif_fix_enum 1527 2010-12-29 10:47:43Z saulius 
;
_cod_original_sg_symbol_H-M P2(1)/n
_cod_database_code 7104174

loop_
_symmetry_equiv_pos_as_xyz
'x, y, z'
'-x+1/2, y+1/2, -z+1/2'
'-x, -y, -z'
'x-1/2, -y-1/2, z-1/2'

loop_
_atom_site_label
_atom_site_type_symbol
_atom_site_fract_x
_atom_site_fract_y
_atom_site_fract_z
_atom_site_U_iso_or_equiv
_atom_site_adp_type
_atom_site_occupancy
_atom_site_symmetry_multiplicity
_atom_site_calc_flag
_atom_site_refinement_flags
_atom_site_disorder_assembly
_atom_site_disorder_group
O3 O 0.05157(16) 0.95659(12) 0.06527(7) 0.0664(4) Uani 1 1 d . . .
H3 H 0.1299 0.9955 0.0796 0.100 Uiso 1 1 calc R . .
O5 O 0.25371(14) 0.74388(12) 0.30098(5) 0.0482(3) Uani 1 1 d . . .
C1 C 0.0865(2) 0.83455(19) 0.19378(8) 0.0427(5) Uani 1 1 d . . .
O1 O 0.10148(15) 0.95064(13) 0.21467(6) 0.0617(4) Uani 1 1 d . . .
C10 C 0.0727(2) 0.81138(17) 0.07175(8) 0.0443(5) Uani 1 1 d . . .
C17 C 0.2083(2) 0.63207(17) 0.14932(8) 0.0456(5) Uani 1 1 d . . .
H17A H 0.2678 0.6174 0.1928 0.055 Uiso 1 1 calc R . .
H17B H 0.1205 0.5762 0.1449 0.055 Uiso 1 1 calc R . .
C18 C 0.1638(2) 0.78259(18) 0.14143(8) 0.0391(5) Uani 1 1 d . . .
C2 C -0.0206(2) 0.73899(19) 0.21572(9) 0.0450(5) Uani 1 1 d . . .
C11 C 0.1549(2) 0.7590(2) 0.01994(9) 0.0486(5) Uani 1 1 d . . .
C19 C 0.1482(2) 0.68610(19) 0.32543(10) 0.0524(5) Uani 1 1 d . . .
C3 C 0.0071(2) 0.67393(19) 0.27755(10) 0.0477(5) Uani 1 1 d . . .
C9 C -0.08185(19) 0.7483(2) 0.05911(9) 0.0579(6) Uani 1 1 d . . .
H9A H -0.0712 0.6499 0.0611 0.070 Uiso 1 1 calc R . .
H9B H -0.1315 0.7714 0.0148 0.070 Uiso 1 1 calc R . .
C15 C 0.2093(2) 0.6116(2) 0.02891(9) 0.0482(5) Uani 1 1 d . . .
C20 C 0.3988(2) 0.7548(2) 0.34361(9) 0.0549(6) Uani 1 1 d . . .
H20A H 0.4322 0.6662 0.3615 0.066 Uiso 1 1 calc R . .
H20B H 0.3961 0.8167 0.3796 0.066 Uiso 1 1 calc R . .
C16 C 0.29515(19) 0.5886(2) 0.09846(9) 0.0536(5) Uani 1 1 d . . .
H16A H 0.3865 0.6398 0.1052 0.064 Uiso 1 1 calc R . .
H16B H 0.3199 0.4926 0.1044 0.064 Uiso 1 1 calc R . .
O4 O 0.16789(17) 0.64455(17) 0.38150(7) 0.0828(5) Uani 1 1 d . . .
C8 C -0.1823(2) 0.7908(2) 0.10582(10) 0.0695(7) Uani 1 1 d . . .
H8A H -0.1723 0.8883 0.1132 0.083 Uiso 1 1 calc R . .
H8B H -0.2838 0.7732 0.0843 0.083 Uiso 1 1 calc R . .
C4 C -0.1024(3) 0.5903(2) 0.29410(12) 0.0649(6) Uani 1 1 d . . .
C7 C -0.1524(2) 0.7204(2) 0.17120(10) 0.0568(6) Uani 1 1 d . . .
C21 C 0.4990(2) 0.8082(2) 0.30197(10) 0.0728(7) Uani 1 1 d . . .
H21A H 0.5020 0.7449 0.2672 0.109 Uiso 1 1 calc R . .
H21B H 0.5963 0.8195 0.3282 0.109 Uiso 1 1 calc R . .
H21C H 0.4629 0.8947 0.2837 0.109 Uiso 1 1 calc R . .
C12 C 0.2914(3) 0.8373(2) 0.01075(10) 0.0755(7) Uani 1 1 d . . .
H12A H 0.3521 0.8630 0.0527 0.091 Uiso 1 1 calc R . .
H12B H 0.2640 0.9190 -0.0152 0.091 Uiso 1 1 calc R . .
C6 C -0.2583(2) 0.6350(3) 0.18977(14) 0.0787(8) Uani 1 1 d . . .
H6 H -0.3476 0.6211 0.1606 0.094 Uiso 1 1 calc R . .
C14 C 0.3042(2) 0.5973(2) -0.02211(10) 0.0719(7) Uani 1 1 d . . .
H14A H 0.3795 0.5282 -0.0090 0.086 Uiso 1 1 calc R . .
H14B H 0.2444 0.5722 -0.0643 0.086 Uiso 1 1 calc R . .
C5 C -0.2341(3) 0.5720(3) 0.24923(15) 0.0827(8) Uani 1 1 d . . .
H5 H -0.3067 0.5161 0.2599 0.099 Uiso 1 1 calc R . .
C13 C 0.3735(3) 0.7357(3) -0.02556(12) 0.0937(8) Uani 1 1 d . . .
H13A H 0.3643 0.7633 -0.0709 0.112 Uiso 1 1 calc R . .
H13B H 0.4773 0.7328 -0.0049 0.112 Uiso 1 1 calc R . .
O2 O -0.08375(18) 0.52265(18) 0.35213(8) 0.0922(5) Uani 1 1 d . . .
H2 H -0.0101 0.5517 0.3772 0.138 Uiso 1 1 calc R . .
H11 H 0.0854(17) 0.7646(16) -0.0197(7) 0.041(5) Uiso 1 1 d . . .
H18 H 0.2446(16) 0.8386(15) 0.1449(7) 0.033(5) Uiso 1 1 d . . .
H15 H 0.1254(18) 0.5491(16) 0.0206(7) 0.049(5) Uiso 1 1 d . . .

loop_
_atom_site_aniso_label
_atom_site_aniso_U_11
_atom_site_aniso_U_22
_atom_site_aniso_U_33
_atom_site_aniso_U_23
_atom_site_aniso_U_13
_atom_site_aniso_U_12
O3 0.0995(11) 0.0331(8) 0.0502(9) -0.0042(7) -0.0219(8) 0.0128(8)
O5 0.0501(8) 0.0493(8) 0.0409(7) 0.0086(7) 0.0000(6) -0.0024(7)
C1 0.0505(12) 0.0316(11) 0.0366(11) 0.0002(10) -0.0127(9) 0.0039(10)
O1 0.0887(10) 0.0337(8) 0.0519(8) -0.0059(7) -0.0099(7) 0.0032(8)
C10 0.0560(13) 0.0277(11) 0.0386(11) -0.0036(9) -0.0146(9) 0.0068(10)
C17 0.0418(11) 0.0408(12) 0.0502(12) 0.0081(10) 0.0003(9) 0.0050(10)
C18 0.0419(12) 0.0302(11) 0.0394(11) 0.0027(9) -0.0052(9) -0.0080(10)
C2 0.0428(12) 0.0362(11) 0.0548(13) -0.0125(11) 0.0078(10) 0.0084(10)
C11 0.0536(13) 0.0488(13) 0.0354(12) -0.0016(11) -0.0086(10) 0.0026(12)
C19 0.0676(16) 0.0401(13) 0.0501(13) 0.0038(11) 0.0139(12) 0.0000(11)
C3 0.0497(13) 0.0389(11) 0.0577(13) -0.0056(11) 0.0185(11) 0.0019(10)
C9 0.0463(12) 0.0627(14) 0.0540(12) -0.0197(11) -0.0139(10) 0.0177(12)
C15 0.0409(12) 0.0487(13) 0.0542(13) -0.0066(11) 0.0081(11) 0.0020(11)
C20 0.0614(14) 0.0455(13) 0.0474(12) -0.0029(11) -0.0126(11) 0.0030(11)
C16 0.0467(12) 0.0503(13) 0.0627(14) 0.0094(11) 0.0090(11) 0.0082(10)
O4 0.0977(12) 0.1020(13) 0.0495(9) 0.0259(9) 0.0172(8) -0.0090(10)
C8 0.0449(13) 0.0873(18) 0.0657(15) -0.0269(14) -0.0130(11) 0.0274(12)
C4 0.0683(16) 0.0574(15) 0.0777(17) -0.0088(13) 0.0352(15) -0.0016(14)
C7 0.0410(13) 0.0617(15) 0.0659(15) -0.0198(12) 0.0068(11) 0.0118(12)
C21 0.0524(14) 0.0880(18) 0.0755(15) -0.0080(14) 0.0077(12) -0.0012(13)
C12 0.0968(19) 0.0699(16) 0.0536(14) 0.0139(13) 0.0014(13) -0.0237(15)
C6 0.0371(14) 0.098(2) 0.100(2) -0.0372(18) 0.0124(14) 0.0050(15)
C14 0.0594(14) 0.0834(19) 0.0725(16) -0.0002(14) 0.0127(12) 0.0089(14)
C5 0.0534(17) 0.084(2) 0.120(2) -0.0271(18) 0.0385(17) -0.0104(15)
C13 0.0828(18) 0.122(2) 0.0808(18) -0.0078(18) 0.0272(15) -0.0182(19)
O2 0.1067(14) 0.0888(13) 0.0958(13) 0.0085(11) 0.0546(11) -0.0195(11)

loop_
_atom_type_symbol
_atom_type_description
_atom_type_scat_dispersion_real
_atom_type_scat_dispersion_imag
_atom_type_scat_source
C C 0.0033 0.0016 'International Tables Vol C Tables 4.2.6.8 and 6.1.1.4'
H H 0.0000 0.0000 'International Tables Vol C Tables 4.2.6.8 and 6.1.1.4'
O O 0.0106 0.0060 'International Tables Vol C Tables 4.2.6.8 and 6.1.1.4'

loop_
_geom_angle_atom_site_label_1
_geom_angle_atom_site_label_2
_geom_angle_atom_site_label_3
_geom_angle
_geom_angle_site_symmetry_1
_geom_angle_site_symmetry_3
_geom_angle_publ_flag
C10 O3 H3 109.5 . . ?
C19 O5 C20 117.42(15) . . ?
O1 C1 C2 120.44(18) . . ?
O1 C1 C18 122.51(18) . . ?
C2 C1 C18 116.89(16) . . ?
O3 C10 C9 106.19(15) . . ?
O3 C10 C11 110.00(16) . . ?
C9 C10 C11 109.15(14) . . ?
O3 C10 C18 107.79(14) . . ?
C9 C10 C18 113.33(15) . . ?
C11 C10 C18 110.27(15) . . ?
C16 C17 C18 111.40(15) . . ?
C16 C17 H17A 109.3 . . ?
C18 C17 H17A 109.3 . . ?
C16 C17 H17B 109.3 . . ?
C18 C17 H17B 109.3 . . ?
H17A C17 H17B 108.0 . . ?
C1 C18 C17 113.83(15) . . ?
C1 C18 C10 111.61(15) . . ?
C17 C18 C10 111.03(14) . . ?
C1 C18 H18 104.1(9) . . ?
C17 C18 H18 111.7(10) . . ?
C10 C18 H18 104.0(9) . . ?
C7 C2 C3 121.33(19) . . ?
C7 C2 C1 115.12(18) . . ?
C3 C2 C1 123.54(17) . . ?
C12 C11 C15 103.25(17) . . ?
C12 C11 C10 117.86(17) . . ?
C15 C11 C10 115.42(16) . . ?
C12 C11 H11 107.2(9) . . ?
C15 C11 H11 108.2(10) . . ?
C10 C11 H11 104.5(9) . . ?
O4 C19 O5 122.7(2) . . ?
O4 C19 C3 123.9(2) . . ?
O5 C19 C3 113.35(18) . . ?
C4 C3 C2 119.00(19) . . ?
C4 C3 C19 117.7(2) . . ?
C2 C3 C19 123.25(18) . . ?
C10 C9 C8 116.74(15) . . ?
C10 C9 H9A 108.1 . . ?
C8 C9 H9A 108.1 . . ?
C10 C9 H9B 108.1 . . ?
C8 C9 H9B 108.1 . . ?
H9A C9 H9B 107.3 . . ?
C16 C15 C14 112.93(17) . . ?
C16 C15 C11 110.55(16) . . ?
C14 C15 C11 103.04(17) . . ?
C16 C15 H15 108.4(9) . . ?
C14 C15 H15 111.9(9) . . ?
C11 C15 H15 109.9(10) . . ?
O5 C20 C21 106.17(15) . . ?
O5 C20 H20A 110.5 . . ?
C21 C20 H20A 110.5 . . ?
O5 C20 H20B 110.5 . . ?
C21 C20 H20B 110.5 . . ?
H20A C20 H20B 108.7 . . ?
C15 C16 C17 112.12(15) . . ?
C15 C16 H16A 109.2 . . ?
C17 C16 H16A 109.2 . . ?
C15 C16 H16B 109.2 . . ?
C17 C16 H16B 109.2 . . ?
H16A C16 H16B 107.9 . . ?
C7 C8 C9 115.42(16) . . ?
C7 C8 H8A 108.4 . . ?
C9 C8 H8A 108.4 . . ?
C7 C8 H8B 108.4 . . ?
C9 C8 H8B 108.4 . . ?
H8A C8 H8B 107.5 . . ?
O2 C4 C5 118.0(2) . . ?
O2 C4 C3 122.7(2) . . ?
C5 C4 C3 119.3(2) . . ?
C2 C7 C6 117.6(2) . . ?
C2 C7 C8 121.2(2) . . ?
C6 C7 C8 121.1(2) . . ?
C20 C21 H21A 109.5 . . ?
C20 C21 H21B 109.5 . . ?
H21A C21 H21B 109.5 . . ?
C20 C21 H21C 109.5 . . ?
H21A C21 H21C 109.5 . . ?
H21B C21 H21C 109.5 . . ?
C11 C12 C13 104.11(18) . . ?
C11 C12 H12A 110.9 . . ?
C13 C12 H12A 110.9 . . ?
C11 C12 H12B 110.9 . . ?
C13 C12 H12B 110.9 . . ?
H12A C12 H12B 109.0 . . ?
C5 C6 C7 122.0(2) . . ?
C5 C6 H6 119.0 . . ?
C7 C6 H6 119.0 . . ?
C13 C14 C15 105.33(18) . . ?
C13 C14 H14A 110.7 . . ?
C15 C14 H14A 110.7 . . ?
C13 C14 H14B 110.7 . . ?
C15 C14 H14B 110.7 . . ?
H14A C14 H14B 108.8 . . ?
C6 C5 C4 120.7(2) . . ?
C6 C5 H5 119.6 . . ?
C4 C5 H5 119.6 . . ?
C14 C13 C12 107.36(18) . . ?
C14 C13 H13A 110.2 . . ?
C12 C13 H13A 110.2 . . ?
C14 C13 H13B 110.2 . . ?
C12 C13 H13B 110.2 . . ?
H13A C13 H13B 108.5 . . ?
C4 O2 H2 109.5 . . ?

loop_
_geom_bond_atom_site_label_1
_geom_bond_atom_site_label_2
_geom_bond_distance
_geom_bond_site_symmetry_2
_geom_bond_publ_flag
O3 C10 1.4393(19) . ?
O3 H3 0.8200 . ?
O5 C19 1.322(2) . ?
O5 C20 1.454(2) . ?
C1 O1 1.216(2) . ?
C1 C2 1.505(3) . ?
C1 C18 1.515(2) . ?
C10 C9 1.532(2) . ?
C10 C11 1.536(2) . ?
C10 C18 1.548(2) . ?
C17 C16 1.521(2) . ?
C17 C18 1.532(2) . ?
C17 H17A 0.9700 . ?
C17 H17B 0.9700 . ?
C18 H18 0.920(15) . ?
C2 C7 1.385(3) . ?
C2 C3 1.414(2) . ?
C11 C12 1.527(3) . ?
C11 C15 1.529(3) . ?
C11 H11 0.938(15) . ?
C19 O4 1.216(2) . ?
C19 C3 1.476(3) . ?
C3 C4 1.404(3) . ?
C9 C8 1.540(2) . ?
C9 H9A 0.9700 . ?
C9 H9B 0.9700 . ?
C15 C16 1.520(2) . ?
C15 C14 1.524(2) . ?
C15 H15 0.977(16) . ?
C20 C21 1.494(2) . ?
C20 H20A 0.9700 . ?
C20 H20B 0.9700 . ?
C16 H16A 0.9700 . ?
C16 H16B 0.9700 . ?
C8 C7 1.502(3) . ?
C8 H8A 0.9700 . ?
C8 H8B 0.9700 . ?
C4 O2 1.360(2) . ?
C4 C5 1.387(3) . ?
C7 C6 1.405(3) . ?
C21 H21A 0.9600 . ?
C21 H21B 0.9600 . ?
C21 H21C 0.9600 . ?
C12 C13 1.545(3) . ?
C12 H12A 0.9700 . ?
C12 H12B 0.9700 . ?
C6 C5 1.362(3) . ?
C6 H6 0.9300 . ?
C14 C13 1.509(3) . ?
C14 H14A 0.9700 . ?
C14 H14B 0.9700 . ?
C5 H5 0.9300 . ?
C13 H13A 0.9700 . ?
C13 H13B 0.9700 . ?
O2 H2 0.8200 . ?
